data_7035043
loop_
_publ_author_name
'Dui, Xue-Jing'
'Yang, Wen-Bin'
'Wu, Xiao-Yuan'
'Kuang, Xiaofei'
'Liao, Jian-Zhen'
'Yu, Rongmin'
'Lu, Can-Zhong'

_publ_section_title
;
 Two novel POM-based inorganic-organic hybrid compounds: synthesis,
 structures, magnetic properties, photodegradation and selective
 absorption of organic dyes.
;
_journal_issue 20
_journal_name_full 'Dalton transactions (Cambridge, England : 2003)'
_journal_page_first 9496
_journal_page_last 9505
_journal_paper_doi 10.1039/c5dt01042j
_journal_volume 44
_journal_year 2015
_chemical_formula_moiety 'C12 H10 Cu Mo4 N4 O15, 3(H2 O) '
_chemical_formula_sum 'C12 H16 Cu Mo4 N4 O18'
_chemical_formula_weight 951.59
_chemical_name_systematic
; 
 ? 
;
_space_group_IT_number 2
_symmetry_cell_setting triclinic
_symmetry_space_group_name_Hall '-P 1'
_symmetry_space_group_name_H-M 'P -1'
_atom_sites_solution_hydrogens 'geometrically placed on ligand, H on water found from E-map'
_atom_sites_solution_primary direct
_atom_sites_solution_secondary difmap
_audit_creation_method SHELXL-97
_audit_update_record
;
2015-04-09 deposited with the CCDC.
2015-04-16 downloaded from the CCDC.
;
_cell_angle_alpha 88.681(9)
_cell_angle_beta 80.237(9)
_cell_angle_gamma 70.809(8)
_cell_formula_units_Z 2
_cell_length_a 8.252(6)
_cell_length_b 9.073(6)
_cell_length_c 16.414(11)
_cell_measurement_reflns_used 6438
_cell_measurement_temperature 173(2)
_cell_measurement_theta_max 27.5049
_cell_measurement_theta_min 2.0465
_cell_volume 1143.1(14)
_computing_structure_refinement 'SHELXL-97 (Sheldrick, 1997)'
_computing_structure_solution 'SHELXS-97 (Sheldrick, 1990)'
_diffrn_ambient_temperature 173(2)
_diffrn_detector_area_resol_mean 28.5714
_diffrn_measured_fraction_theta_full 0.976
_diffrn_measured_fraction_theta_max 0.976
_diffrn_measurement_device_type Saturn724+
_diffrn_measurement_method CCD_Profile_fitting
_diffrn_radiation_monochromator Confocal
_diffrn_radiation_source 'fine-focus sealed tube'
_diffrn_radiation_type MoK\a
_diffrn_radiation_wavelength 0.71073
_diffrn_reflns_av_R_equivalents 0.0399
_diffrn_reflns_limit_h_max 10
_diffrn_reflns_limit_h_min -10
_diffrn_reflns_limit_k_max 11
_diffrn_reflns_limit_k_min -11
_diffrn_reflns_limit_l_max 21
_diffrn_reflns_limit_l_min -21
_diffrn_reflns_number 11254
_diffrn_reflns_theta_full 27.49
_diffrn_reflns_theta_max 27.49
_diffrn_reflns_theta_min 2.38
_diffrn_standards_decay_% none
_exptl_absorpt_coefficient_mu 3.148
_exptl_absorpt_correction_T_max 0.7868
_exptl_absorpt_correction_T_min 0.6328
_exptl_absorpt_correction_type multi-scan
_exptl_absorpt_process_details Higashi,T.(1995).
_exptl_crystal_colour Green
_exptl_crystal_density_diffrn 2.765
_exptl_crystal_density_method 'not measured'
_exptl_crystal_description Platy
_exptl_crystal_F_000 914
_exptl_crystal_size_max 0.16
_exptl_crystal_size_mid 0.10
_exptl_crystal_size_min 0.08
_refine_diff_density_max 2.029
_refine_diff_density_min -1.373
_refine_diff_density_rms 0.314
_refine_ls_extinction_method none
_refine_ls_goodness_of_fit_ref 1.092
_refine_ls_hydrogen_treatment 'riding model for ligands, H atoms on water were refined with O-H dfix restriction'
_refine_ls_matrix_type full
_refine_ls_number_parameters 373
_refine_ls_number_reflns 5134
_refine_ls_number_restraints 16
_refine_ls_restrained_S_all 1.090
_refine_ls_R_factor_all 0.0774
_refine_ls_R_factor_gt 0.0710
_refine_ls_shift/su_max 0.000
_refine_ls_shift/su_mean 0.000
_refine_ls_structure_factor_coef Fsqd
_refine_ls_weighting_details 'calc w=1/[\s^2^(Fo^2^)+(0.1300P)^2^+60.1538P] where P=(Fo^2^+2Fc^2^)/3'
_refine_ls_weighting_scheme calc
_refine_ls_wR_factor_gt 0.2451
_refine_ls_wR_factor_ref 0.2492
_reflns_number_gt 4559
_reflns_number_total 5134
_reflns_threshold_expression >2sigma(I)
_cod_data_source_file c5dt01042j2.cif
_cod_data_source_block 1
_cod_depositor_comments
;
The following automatic conversions were performed:

'_symmetry_cell_setting' value 'Triclinic' changed to 'triclinic'
according to
/usr/data/users/saulius/crontab/automatic-downloads/rss-feeds/RSC/lib/dictionaries/cif_core.dic
dictionary named 'cif_core.dic' version 2.4.2 from 2011-04-26.

'_exptl_absorpt_correction_type' value 'Multi-scan' changed to
'multi-scan' according to
/usr/data/users/saulius/crontab/automatic-downloads/rss-feeds/RSC/lib/dictionaries/cif_core.dic
dictionary named 'cif_core.dic' version 2.4.2 from 2011-04-26.

Automatic conversion script
Id: cif_fix_values 3271 2015-04-21 07:52:19Z andrius 

 Adding full bibliography for 7035043--7035044.cif.
;
_cod_original_sg_symbol_H-M P-1
_cod_database_code 7035043
_diffrn_reflns_av_unetl/neti 0.0524

loop_
_symmetry_equiv_pos_as_xyz
'x, y, z'
'-x, -y, -z'

loop_
_atom_site_label
_atom_site_type_symbol
_atom_site_fract_x
_atom_site_fract_y
_atom_site_fract_z
_atom_site_U_iso_or_equiv
_atom_site_adp_type
_atom_site_occupancy
_atom_site_symmetry_multiplicity
_atom_site_calc_flag
_atom_site_refinement_flags
Mo1 Mo 0.04738(13) 0.63512(12) 0.54546(6) 0.0074(3) Uani 1 1 d .
Mo2 Mo -0.04337(15) 0.51596(12) 0.18726(6) 0.0108(3) Uani 1 1 d .
Mo3 Mo 0.09009(14) 0.70893(12) 0.35171(6) 0.0099(3) Uani 1 1 d .
Mo4 Mo -0.02094(16) 0.32416(13) -0.01417(7) 0.0130(3) Uani 1 1 d .
Cu1 Cu 0.03482(19) 1.11123(17) 0.26556(9) 0.0073(3) Uani 1 1 d .
O1 O 0.4726(11) 0.8333(10) 0.4697(5) 0.0090(16) Uani 1 1 d .
O2 O 0.0339(14) 1.0086(12) 0.1491(6) 0.019(2) Uani 1 1 d D
H2A H 0.08(2) 1.04(2) 0.104(6) 0.028 Uiso 1 1 d D
H2B H 0.05(3) 0.918(9) 0.132(11) 0.028 Uiso 1 1 d D
O3 O 0.0143(13) 0.8921(11) 0.3120(5) 0.0124(18) Uani 1 1 d .
O4 O 0.3087(14) 0.6544(12) 0.3239(7) 0.022(2) Uani 1 1 d .
O5 O 0.0710(12) 0.7812(10) 0.4634(5) 0.0108(17) Uani 1 1 d .
O6 O 0.2550(12) 0.5455(11) 0.5587(6) 0.0122(18) Uani 1 1 d .
O7 O -0.0452(12) 0.7638(11) 0.6311(6) 0.0132(18) Uani 1 1 d .
O8 O 0.0567(12) 0.5262(10) 0.4292(5) 0.0094(17) Uani 1 1 d .
O9 O 0.0348(16) 0.5891(12) 0.2729(6) 0.024(2) Uani 1 1 d .
O10 O 0.0518(13) 0.3148(11) 0.1939(6) 0.0134(18) Uani 1 1 d .
O11 O -0.2550(15) 0.5556(13) 0.2279(7) 0.027(2) Uani 1 1 d .
O12 O -0.0784(14) 0.4955(12) 0.0681(6) 0.017(2) Uani 1 1 d .
O13 O 0.1531(15) 0.1862(12) 0.0163(6) 0.023(2) Uani 1 1 d .
O14 O -0.1917(16) 0.2548(14) 0.0199(7) 0.026(2) Uani 1 1 d .
O15 O -0.0215(13) 0.7142(11) 0.1291(6) 0.0145(19) Uani 1 1 d .
O1W O 0.2560(18) 0.4708(15) 0.0866(9) 0.035(3) Uani 1 1 d D
H1WB H 0.27(3) 0.381(9) 0.105(11) 0.052 Uiso 1 1 d D
H1WA H 0.31(3) 0.48(2) 0.039(6) 0.052 Uiso 1 1 d D
O2W O -0.4865(18) 0.181(2) 0.0105(10) 0.057(5) Uani 1 1 d D
H2WB H -0.52(3) 0.102(18) 0.00(2) 0.085 Uiso 1 1 d D
H2WA H -0.392(16) 0.20(3) 0.002(19) 0.085 Uiso 1 1 d D
O3W O 0.471(3) 0.6245(18) 0.1255(9) 0.055(5) Uani 1 1 d D
H3WA H 0.49(4) 0.62(4) 0.175(6) 0.082 Uiso 1 1 d D
H3WB H 0.38(2) 0.66(3) 0.102(17) 0.082 Uiso 1 1 d D
N2 N 0.7505(14) 0.7902(12) 0.4177(6) 0.0081(19) Uani 1 1 d .
N1 N 0.2910(14) 1.0149(12) 0.2566(7) 0.010(2) Uani 1 1 d .
N3 N 0.7363(14) 0.7552(12) 0.5025(6) 0.009(2) Uani 1 1 d .
C1 C 0.4010(16) 1.0136(14) 0.1860(8) 0.012(2) Uani 1 1 d .
H1 H 0.3551 1.0564 0.1381 0.014 Uiso 1 1 calc R
C2 C 0.5801(17) 0.9511(17) 0.1814(8) 0.015(3) Uani 1 1 d .
H2 H 0.6561 0.9470 0.1304 0.018 Uiso 1 1 calc R
C3 C 0.6471(17) 0.8943(14) 0.2528(8) 0.012(2) Uani 1 1 d .
H3 H 0.7692 0.8563 0.2520 0.014 Uiso 1 1 calc R
C4 C 0.5297(18) 0.8945(16) 0.3260(8) 0.015(3) Uani 1 1 d .
C5 C 0.3531(16) 0.9560(14) 0.3239(8) 0.010(2) Uani 1 1 d .
H5 H 0.2730 0.9560 0.3729 0.012 Uiso 1 1 calc R
C6 C 0.5940(18) 0.8357(16) 0.4012(8) 0.014(3) Uani 1 1 d .
C7 C 0.5726(15) 0.7818(13) 0.5316(7) 0.006(2) Uani 1 1 d U
C8 C 0.4855(15) 0.7633(13) 0.6134(7) 0.008(2) Uani 1 1 d .
C9 C 0.5844(17) 0.6990(15) 0.6755(9) 0.015(3) Uani 1 1 d .
H9 H 0.7080 0.6638 0.6636 0.018 Uiso 1 1 calc R
C10 C 0.4990(16) 0.6881(15) 0.7530(8) 0.011(2) Uani 1 1 d .
H10 H 0.5626 0.6442 0.7958 0.013 Uiso 1 1 calc R
C11 C 0.3190(16) 0.7418(15) 0.7685(7) 0.011(2) Uani 1 1 d .
H11 H 0.2607 0.7338 0.8227 0.013 Uiso 1 1 calc R
C12 C 0.3039(10) 0.8185(9) 0.6330(5) 0.009(2) Uani 1 1 d .
H12 H 0.2371 0.8660 0.5919 0.010 Uiso 1 1 calc R
N4 N 0.2229(10) 0.8050(9) 0.7098(5) 0.010(2) Uani 1 1 d R

loop_
_atom_site_aniso_label
_atom_site_aniso_U_11
_atom_site_aniso_U_22
_atom_site_aniso_U_33
_atom_site_aniso_U_23
_atom_site_aniso_U_13
_atom_site_aniso_U_12
Mo1 0.0086(5) 0.0065(5) 0.0079(5) -0.0002(3) -0.0022(4) -0.0033(4)
Mo2 0.0156(6) 0.0084(5) 0.0091(5) -0.0012(4) 0.0007(4) -0.0064(4)
Mo3 0.0141(6) 0.0081(5) 0.0088(5) 0.0002(4) 0.0000(4) -0.0062(4)
Mo4 0.0216(6) 0.0095(5) 0.0111(5) 0.0025(4) -0.0056(4) -0.0081(4)
Cu1 0.0068(7) 0.0071(7) 0.0078(7) 0.0002(5) -0.0008(5) -0.0022(5)
O1 0.007(4) 0.009(4) 0.010(4) 0.000(3) -0.003(3) -0.001(3)
O2 0.030(6) 0.016(5) 0.015(5) 0.001(4) -0.006(4) -0.013(4)
O3 0.023(5) 0.010(4) 0.008(4) 0.003(3) -0.002(3) -0.011(4)
O4 0.018(5) 0.012(5) 0.031(6) -0.002(4) 0.007(4) -0.002(4)
O5 0.017(5) 0.008(4) 0.012(4) -0.001(3) -0.007(3) -0.007(4)
O6 0.010(4) 0.010(4) 0.017(4) -0.002(3) -0.003(3) -0.003(4)
O7 0.015(5) 0.015(5) 0.013(4) -0.001(4) -0.004(4) -0.010(4)
O8 0.012(4) 0.008(4) 0.010(4) 0.003(3) -0.005(3) -0.004(3)
O9 0.050(7) 0.020(5) 0.018(5) 0.010(4) -0.014(5) -0.029(5)
O10 0.018(5) 0.010(4) 0.010(4) -0.002(3) 0.000(3) -0.002(4)
O11 0.025(6) 0.021(5) 0.029(6) 0.000(4) 0.009(5) -0.005(5)
O12 0.026(5) 0.017(5) 0.012(4) 0.007(4) -0.008(4) -0.013(4)
O13 0.039(6) 0.013(5) 0.015(5) -0.003(4) -0.007(4) -0.005(5)
O14 0.039(7) 0.032(6) 0.017(5) -0.001(4) -0.002(5) -0.027(6)
O15 0.028(5) 0.008(4) 0.010(4) 0.000(3) -0.002(4) -0.010(4)
O1W 0.040(7) 0.028(6) 0.044(8) 0.015(6) -0.015(6) -0.020(6)
O2W 0.028(8) 0.113(16) 0.037(8) 0.022(9) -0.012(6) -0.031(9)
O3W 0.114(15) 0.037(8) 0.036(8) 0.018(6) -0.047(9) -0.039(9)
N2 0.009(5) 0.007(5) 0.006(4) 0.001(4) 0.001(4) 0.000(4)
N1 0.011(5) 0.009(5) 0.012(5) 0.000(4) -0.002(4) -0.006(4)
N3 0.010(5) 0.009(5) 0.010(5) 0.003(4) -0.002(4) -0.003(4)
C1 0.008(6) 0.007(6) 0.021(6) 0.003(5) -0.009(5) 0.001(5)
C2 0.012(6) 0.024(7) 0.008(6) 0.007(5) 0.001(5) -0.006(5)
C3 0.008(6) 0.007(5) 0.016(6) -0.003(5) 0.000(5) 0.002(5)
C4 0.016(7) 0.015(6) 0.016(6) 0.000(5) -0.004(5) -0.008(5)
C5 0.010(6) 0.010(6) 0.012(6) -0.002(4) -0.003(4) -0.002(5)
C6 0.019(7) 0.018(6) 0.007(5) 0.001(5) 0.001(5) -0.011(5)
C7 0.006(2) 0.005(2) 0.006(2) 0.0000(10) -0.0008(10) -0.0018(12)
C8 0.007(6) 0.004(5) 0.011(5) -0.001(4) 0.004(4) 0.000(4)
C9 0.008(6) 0.006(6) 0.027(7) 0.001(5) 0.002(5) 0.002(5)
C10 0.009(6) 0.012(6) 0.011(6) -0.006(4) -0.003(4) -0.003(5)
C11 0.007(6) 0.017(6) 0.008(5) 0.001(5) -0.001(4) -0.003(5)
C12 0.013(6) 0.005(5) 0.008(5) 0.001(4) -0.005(4) -0.002(4)
N4 0.007(5) 0.007(5) 0.013(5) -0.005(4) -0.003(4) 0.002(4)

loop_
_atom_type_symbol
_atom_type_description
_atom_type_scat_dispersion_real
_atom_type_scat_dispersion_imag
_atom_type_scat_source
C C 0.0033 0.0016 'International Tables Vol C Tables 4.2.6.8 and 6.1.1.4'
Cu Cu 0.3201 1.2651 'International Tables Vol C Tables 4.2.6.8 and 6.1.1.4'
Mo Mo -1.6832 0.6857 'International Tables Vol C Tables 4.2.6.8 and 6.1.1.4'
N N 0.0061 0.0033 'International Tables Vol C Tables 4.2.6.8 and 6.1.1.4'
O O 0.0106 0.0060 'International Tables Vol C Tables 4.2.6.8 and 6.1.1.4'
H H 0.0000 0.0000 'International Tables Vol C Tables 4.2.6.8 and 6.1.1.4'

loop_
_geom_angle_atom_site_label_1
_geom_angle_atom_site_label_2
_geom_angle_atom_site_label_3
_geom_angle
_geom_angle_site_symmetry_1
_geom_angle_site_symmetry_3
O6 Mo1 O7 104.4(4) . .
O6 Mo1 O5 102.5(4) . .
O7 Mo1 O5 99.1(4) . .
O6 Mo1 O8 102.6(4) . 2_566
O7 Mo1 O8 102.4(4) . 2_566
O5 Mo1 O8 141.4(4) . 2_566
O6 Mo1 O8 99.1(4) . .
O7 Mo1 O8 156.4(4) . .
O5 Mo1 O8 73.8(3) . .
O8 Mo1 O8 73.7(4) 2_566 .
O6 Mo1 Mo3 102.7(3) . .
O7 Mo1 Mo3 129.3(3) . .
O5 Mo1 Mo3 32.9(3) . .
O8 Mo1 Mo3 112.3(3) 2_566 .
O8 Mo1 Mo3 40.9(2) . .
O11 Mo2 O10 105.5(5) . .
O11 Mo2 O9 100.6(6) . .
O10 Mo2 O9 101.1(5) . .
O11 Mo2 O12 94.4(5) . .
O10 Mo2 O12 92.6(4) . .
O9 Mo2 O12 156.0(4) . .
O11 Mo2 O15 106.6(5) . .
O10 Mo2 O15 145.7(4) . .
O9 Mo2 O15 84.4(4) . .
O12 Mo2 O15 73.3(4) . .
O11 Mo2 Mo4 113.7(4) . 2_565
O10 Mo2 Mo4 119.3(3) . 2_565
O9 Mo2 Mo4 114.2(3) . 2_565
O12 Mo2 Mo4 42.0(3) . 2_565
O15 Mo2 Mo4 33.8(3) . 2_565
O4 Mo3 O3 104.4(5) . .
O4 Mo3 O9 100.7(5) . .
O3 Mo3 O9 99.5(4) . .
O4 Mo3 O5 98.6(5) . .
O3 Mo3 O5 96.0(4) . .
O9 Mo3 O5 151.3(4) . .
O4 Mo3 O8 102.6(4) . .
O3 Mo3 O8 152.3(4) . .
O9 Mo3 O8 81.4(4) . .
O5 Mo3 O8 73.8(3) . .
O4 Mo3 Mo1 101.9(4) . .
O3 Mo3 Mo1 125.0(3) . .
O9 Mo3 Mo1 121.6(3) . .
O5 Mo3 Mo1 32.4(3) . .
O8 Mo3 Mo1 41.4(2) . .
O13 Mo4 O14 103.3(6) . .
O13 Mo4 O15 102.5(5) . 2_565
O14 Mo4 O15 103.1(5) . 2_565
O13 Mo4 O12 103.0(4) . .
O14 Mo4 O12 99.2(5) . .
O15 Mo4 O12 141.0(4) 2_565 .
O13 Mo4 O12 105.4(5) . 2_565
O14 Mo4 O12 151.1(5) . 2_565
O15 Mo4 O12 74.3(4) 2_565 2_565
O12 Mo4 O12 70.8(4) . 2_565
O13 Mo4 Mo2 117.9(4) . 2_565
O14 Mo4 Mo2 125.8(4) . 2_565
O15 Mo4 Mo2 37.6(3) 2_565 2_565
O12 Mo4 Mo2 103.7(3) . 2_565
O12 Mo4 Mo2 39.1(2) 2_565 2_565
N4 Cu1 N1 171.9(4) 2_576 .
N4 Cu1 O7 89.6(3) 2_576 2_576
N1 Cu1 O7 86.2(4) . 2_576
N4 Cu1 O2 92.3(4) 2_576 .
N1 Cu1 O2 92.8(4) . .
O7 Cu1 O2 171.8(4) 2_576 .
N4 Cu1 O3 87.2(4) 2_576 .
N1 Cu1 O3 87.3(4) . .
O7 Cu1 O3 105.3(3) 2_576 .
O2 Cu1 O3 82.8(4) . .
N4 Cu1 O10 92.6(3) 2_576 1_565
N1 Cu1 O10 94.1(4) . 1_565
O7 Cu1 O10 86.5(4) 2_576 1_565
O2 Cu1 O10 85.4(4) . 1_565
O3 Cu1 O10 168.2(3) . 1_565
C6 O1 C7 103.5(9) . .
Cu1 O2 H2A 121(10) . .
Cu1 O2 H2B 135(10) . .
H2A O2 H2B 96(10) . .
Mo3 O3 Cu1 154.9(6) . .
Mo1 O5 Mo3 114.6(4) . .
Mo1 O7 Cu1 153.8(6) . 2_576
Mo1 O8 Mo3 149.2(5) 2_566 .
Mo1 O8 Mo1 106.3(4) 2_566 .
Mo3 O8 Mo1 97.7(4) . .
Mo2 O9 Mo3 167.2(6) . .
Mo2 O10 Cu1 143.9(5) . 1_545
Mo4 O12 Mo2 136.1(5) . .
Mo4 O12 Mo4 109.2(4) . 2_565
Mo2 O12 Mo4 98.9(4) . 2_565
Mo4 O15 Mo2 108.7(4) 2_565 .
H1WB O1W H1WA 119(3) . .
H2WB O2W H2WA 135(4) . .
H3WA O3W H3WB 135(10) . .
C6 N2 N3 106.6(10) . .
C5 N1 C1 120.0(11) . .
C5 N1 Cu1 117.9(9) . .
C1 N1 Cu1 122.0(9) . .
C7 N3 N2 107.6(10) . .
N1 C1 C2 121.4(11) . .
N1 C1 H1 119.3 . .
C2 C1 H1 119.3 . .
C1 C2 C3 119.0(12) . .
C1 C2 H2 120.5 . .
C3 C2 H2 120.5 . .
C2 C3 C4 118.6(12) . .
C2 C3 H3 120.7 . .
C4 C3 H3 120.7 . .
C5 C4 C3 118.0(12) . .
C5 C4 C6 121.6(12) . .
C3 C4 C6 120.3(12) . .
N1 C5 C4 122.8(12) . .
N1 C5 H5 118.6 . .
C4 C5 H5 118.6 . .
N2 C6 O1 111.8(11) . .
N2 C6 C4 130.7(12) . .
O1 C6 C4 117.4(12) . .
N3 C7 O1 110.5(10) . .
N3 C7 C8 131.0(11) . .
O1 C7 C8 118.5(10) . .
C12 C8 C9 119.6(11) . .
C12 C8 C7 120.5(10) . .
C9 C8 C7 119.8(11) . .
C10 C9 C8 118.7(12) . .
C10 C9 H9 120.7 . .
C8 C9 H9 120.7 . .
C9 C10 C11 119.3(12) . .
C9 C10 H10 120.4 . .
C11 C10 H10 120.4 . .
N4 C11 C10 122.6(11) . .
N4 C11 H11 118.7 . .
C10 C11 H11 118.7 . .
N4 C12 C8 120.5(6) . .
N4 C12 H12 119.8 . .
C8 C12 H12 119.8 . .
C12 N4 C11 119.3(6) . .
C12 N4 Cu1 118.6(2) . 2_576
C11 N4 Cu1 122.0(7) . 2_576

loop_
_geom_bond_atom_site_label_1
_geom_bond_atom_site_label_2
_geom_bond_distance
_geom_bond_site_symmetry_2
Mo1 O6 1.687(9) .
Mo1 O7 1.746(9) .
Mo1 O5 1.899(9) .
Mo1 O8 1.931(9) 2_566
Mo1 O8 2.148(9) .
Mo1 Mo3 3.219(2) .
Mo2 O11 1.681(11) .
Mo2 O10 1.743(9) .
Mo2 O9 1.860(10) .
Mo2 O12 2.046(9) .
Mo2 O15 2.062(9) .
Mo2 Mo4 3.203(2) 2_565
Mo3 O4 1.689(11) .
Mo3 O3 1.727(9) .
Mo3 O9 1.912(10) .
Mo3 O5 1.925(9) .
Mo3 O8 2.128(8) .
Mo4 O13 1.707(11) .
Mo4 O14 1.730(11) .
Mo4 O15 1.879(9) 2_565
Mo4 O12 1.965(10) .
Mo4 O12 2.168(9) 2_565
Mo4 Mo2 3.203(2) 2_565
Cu1 N4 1.981(8) 2_576
Cu1 N1 1.985(11) .
Cu1 O7 2.091(9) 2_576
Cu1 O2 2.147(10) .
Cu1 O3 2.161(9) .
Cu1 O10 2.197(9) 1_565
O1 C6 1.378(15) .
O1 C7 1.393(14) .
O2 H2A 0.840(10) .
O2 H2B 0.840(10) .
O7 Cu1 2.091(9) 2_576
O8 Mo1 1.931(9) 2_566
O10 Cu1 2.197(9) 1_545
O12 Mo4 2.168(9) 2_565
O15 Mo4 1.879(9) 2_565
O1W H1WB 0.840(10) .
O1W H1WA 0.841(10) .
O2W H2WB 0.840(10) .
O2W H2WA 0.840(10) .
O3W H3WA 0.840(10) .
O3W H3WB 0.840(10) .
N2 C6 1.294(18) .
N2 N3 1.414(14) .
N1 C5 1.324(16) .
N1 C1 1.344(17) .
N3 C7 1.298(16) .
C1 C2 1.387(18) .
C1 H1 0.9500 .
C2 C3 1.395(18) .
C2 H2 0.9500 .
C3 C4 1.409(18) .
C3 H3 0.9500 .
C4 C5 1.385(19) .
C4 C6 1.448(18) .
C5 H5 0.9500 .
C7 C8 1.446(16) .
C8 C12 1.396(14) .
C8 C9 1.410(18) .
C9 C10 1.363(18) .
C9 H9 0.9500 .
C10 C11 1.382(18) .
C10 H10 0.9500 .
C11 N4 1.349(14) .
C11 H11 0.9500 .
C12 N4 1.3469 .
C12 H12 0.9500 .
N4 Cu1 1.981(8) 2_576

loop_
_geom_hbond_atom_site_label_D
_geom_hbond_atom_site_label_H
_geom_hbond_atom_site_label_A
_geom_hbond_distance_DH
_geom_hbond_distance_HA
_geom_hbond_distance_DA
_geom_hbond_angle_DHA
_geom_hbond_site_symmetry_A
O2 H2A O13 0.840(10) 2.11(7) 2.911(15) 160(19) 1_565
O2 H2B O15 0.840(10) 2.11(9) 2.890(13) 153(18) .
O2W H2WA O14 0.840(10) 1.94(9) 2.754(18) 163(29) .
O2W H2WB O13 0.840(10) 2.6(2) 2.945(18) 109(17) 1_455
O3W H3WA O11 0.840(10) 2.3(2) 2.94(2) 131(26) 1_655
O3W H3WB O2W 0.840(10) 2.5(3) 2.82(2) 103(23) 2_565

loop_
_geom_torsion_atom_site_label_1
_geom_torsion_atom_site_label_2
_geom_torsion_atom_site_label_3
_geom_torsion_atom_site_label_4
_geom_torsion
_geom_torsion_site_symmetry_1
_geom_torsion_site_symmetry_4
O6 Mo1 Mo3 O4 -6.2(5) . .
O7 Mo1 Mo3 O4 114.7(5) . .
O5 Mo1 Mo3 O4 87.2(6) . .
O8 Mo1 Mo3 O4 -115.8(5) 2_566 .
O8 Mo1 Mo3 O4 -95.5(5) . .
O6 Mo1 Mo3 O3 -123.5(5) . .
O7 Mo1 Mo3 O3 -2.6(6) . .
O5 Mo1 Mo3 O3 -30.1(6) . .
O8 Mo1 Mo3 O3 126.9(5) 2_566 .
O8 Mo1 Mo3 O3 147.1(5) . .
O6 Mo1 Mo3 O9 104.5(6) . .
O7 Mo1 Mo3 O9 -134.6(6) . .
O5 Mo1 Mo3 O9 -162.1(7) . .
O8 Mo1 Mo3 O9 -5.1(5) 2_566 .
O8 Mo1 Mo3 O9 15.1(6) . .
O6 Mo1 Mo3 O5 -93.4(6) . .
O7 Mo1 Mo3 O5 27.5(6) . .
O8 Mo1 Mo3 O5 157.0(6) 2_566 .
O8 Mo1 Mo3 O5 177.3(6) . .
O6 Mo1 Mo3 O8 89.3(5) . .
O7 Mo1 Mo3 O8 -149.8(5) . .
O5 Mo1 Mo3 O8 -177.3(6) . .
O8 Mo1 Mo3 O8 -20.2(6) 2_566 .
O4 Mo3 O3 Cu1 -22.1(13) . .
O9 Mo3 O3 Cu1 -125.8(12) . .
O5 Mo3 O3 Cu1 78.4(12) . .
O8 Mo3 O3 Cu1 144.6(10) . .
Mo1 Mo3 O3 Cu1 94.1(12) . .
N4 Cu1 O3 Mo3 -160.4(12) 2_576 .
N1 Cu1 O3 Mo3 13.8(12) . .
O7 Cu1 O3 Mo3 -71.5(13) 2_576 .
O2 Cu1 O3 Mo3 107.0(13) . .
O10 Cu1 O3 Mo3 110.7(18) 1_565 .
O6 Mo1 O5 Mo3 94.2(5) . .
O7 Mo1 O5 Mo3 -158.8(5) . .
O8 Mo1 O5 Mo3 -35.4(9) 2_566 .
O8 Mo1 O5 Mo3 -1.9(4) . .
O4 Mo3 O5 Mo1 -98.8(6) . .
O3 Mo3 O5 Mo1 155.6(5) . .
O9 Mo3 O5 Mo1 33.0(12) . .
O8 Mo3 O5 Mo1 1.9(4) . .
O6 Mo1 O7 Cu1 14.2(13) . 2_576
O5 Mo1 O7 Cu1 -91.3(12) . 2_576
O8 Mo1 O7 Cu1 120.9(12) 2_566 2_576
O8 Mo1 O7 Cu1 -161.5(8) . 2_576
Mo3 Mo1 O7 Cu1 -106.0(12) . 2_576
O4 Mo3 O8 Mo1 -124.8(10) . 2_566
O3 Mo3 O8 Mo1 68.5(13) . 2_566
O9 Mo3 O8 Mo1 -25.7(10) . 2_566
O5 Mo3 O8 Mo1 139.8(10) . 2_566
Mo1 Mo3 O8 Mo1 141.3(12) . 2_566
O4 Mo3 O8 Mo1 93.9(5) . .
O3 Mo3 O8 Mo1 -72.9(9) . .
O9 Mo3 O8 Mo1 -167.0(5) . .
O5 Mo3 O8 Mo1 -1.5(3) . .
O6 Mo1 O8 Mo1 100.6(5) . 2_566
O7 Mo1 O8 Mo1 -83.6(10) . 2_566
O5 Mo1 O8 Mo1 -159.0(5) . 2_566
O8 Mo1 O8 Mo1 0.0 2_566 2_566
Mo3 Mo1 O8 Mo1 -160.5(6) . 2_566
O6 Mo1 O8 Mo3 -98.9(4) . .
O7 Mo1 O8 Mo3 76.9(10) . .
O5 Mo1 O8 Mo3 1.6(4) . .
O8 Mo1 O8 Mo3 160.5(6) 2_566 .
O11 Mo2 O9 Mo3 -77(3) . .
O10 Mo2 O9 Mo3 175(3) . .
O12 Mo2 O9 Mo3 51(4) . .
O15 Mo2 O9 Mo3 29(3) . .
Mo4 Mo2 O9 Mo3 46(3) 2_565 .
O4 Mo3 O9 Mo2 -113(3) . .
O3 Mo3 O9 Mo2 -7(3) . .
O5 Mo3 O9 Mo2 115(3) . .
O8 Mo3 O9 Mo2 145(3) . .
Mo1 Mo3 O9 Mo2 135(3) . .
O11 Mo2 O10 Cu1 -29.4(10) . 1_545
O9 Mo2 O10 Cu1 75.1(9) . 1_545
O12 Mo2 O10 Cu1 -124.7(9) . 1_545
O15 Mo2 O10 Cu1 171.6(6) . 1_545
Mo4 Mo2 O10 Cu1 -158.8(7) 2_565 1_545
O13 Mo4 O12 Mo2 -24.8(9) . .
O14 Mo4 O12 Mo2 81.3(8) . .
O15 Mo4 O12 Mo2 -154.4(6) 2_565 .
O12 Mo4 O12 Mo2 -126.8(10) 2_565 .
Mo2 Mo4 O12 Mo2 -148.2(6) 2_565 .
O13 Mo4 O12 Mo4 102.0(5) . 2_565
O14 Mo4 O12 Mo4 -151.9(5) . 2_565
O15 Mo4 O12 Mo4 -27.6(9) 2_565 2_565
O12 Mo4 O12 Mo4 0.0 2_565 2_565
Mo2 Mo4 O12 Mo4 -21.4(5) 2_565 2_565
O11 Mo2 O12 Mo4 -108.8(8) . .
O10 Mo2 O12 Mo4 -3.0(8) . .
O9 Mo2 O12 Mo4 122.2(11) . .
O15 Mo2 O12 Mo4 145.2(8) . .
Mo4 Mo2 O12 Mo4 130.0(10) 2_565 .
O11 Mo2 O12 Mo4 121.2(5) . 2_565
O10 Mo2 O12 Mo4 -133.0(5) . 2_565
O9 Mo2 O12 Mo4 -7.9(14) . 2_565
O15 Mo2 O12 Mo4 15.1(4) . 2_565
O11 Mo2 O15 Mo4 -108.0(6) . 2_565
O10 Mo2 O15 Mo4 50.9(9) . 2_565
O9 Mo2 O15 Mo4 152.5(6) . 2_565
O12 Mo2 O15 Mo4 -18.3(5) . 2_565
N4 Cu1 N1 C5 -9(3) 2_576 .
O7 Cu1 N1 C5 49.8(9) 2_576 .
O2 Cu1 N1 C5 -138.4(9) . .
O3 Cu1 N1 C5 -55.7(9) . .
O10 Cu1 N1 C5 136.1(9) 1_565 .
N4 Cu1 N1 C1 173(2) 2_576 .
O7 Cu1 N1 C1 -127.6(10) 2_576 .
O2 Cu1 N1 C1 44.2(10) . .
O3 Cu1 N1 C1 126.9(10) . .
O10 Cu1 N1 C1 -41.3(10) 1_565 .
C6 N2 N3 C7 0.0(13) . .
C5 N1 C1 C2 0.2(19) . .
Cu1 N1 C1 C2 177.6(10) . .
N1 C1 C2 C3 -3(2) . .
C1 C2 C3 C4 4(2) . .
C2 C3 C4 C5 -2.1(19) . .
C2 C3 C4 C6 179.7(13) . .
C1 N1 C5 C4 1.4(19) . .
Cu1 N1 C5 C4 -176.1(10) . .
C3 C4 C5 N1 -0.4(19) . .
C6 C4 C5 N1 177.8(12) . .
N3 N2 C6 O1 -0.3(14) . .
N3 N2 C6 C4 175.9(13) . .
C7 O1 C6 N2 0.5(14) . .
C7 O1 C6 C4 -176.3(11) . .
C5 C4 C6 N2 -171.6(14) . .
C3 C4 C6 N2 7(2) . .
C5 C4 C6 O1 4.4(19) . .
C3 C4 C6 O1 -177.4(11) . .
N2 N3 C7 O1 0.3(13) . .
N2 N3 C7 C8 178.8(12) . .
C6 O1 C7 N3 -0.5(13) . .
C6 O1 C7 C8 -179.2(11) . .
N3 C7 C8 C12 171.8(12) . .
O1 C7 C8 C12 -9.7(16) . .
N3 C7 C8 C9 -4(2) . .
O1 C7 C8 C9 174.7(11) . .
C12 C8 C9 C10 2.0(18) . .
C7 C8 C9 C10 177.6(11) . .
C8 C9 C10 C11 -0.7(19) . .
C9 C10 C11 N4 0.0(19) . .
C9 C8 C12 N4 -2.7(13) . .
C7 C8 C12 N4 -178.3(7) . .
C8 C12 N4 C11 2.1(8) . .
C8 C12 N4 Cu1 179.0(8) . 2_576
C10 C11 N4 C12 -0.7(15) . .
C10 C11 N4 Cu1 -177.5(9) . 2_576
